data_7244753
loop_
_publ_author_name
'Freese, Thomas'
'Fridrich, B\'alint'
'Crespi, Stefano'
'Lubbe, Anouk S.'
'Barta, Katalin'
'Feringa, Ben L.'

_publ_section_title
;
 A molecular motor from lignocellulose
;
_journal_issue 9
_journal_name_full 'Green Chemistry'
_journal_page_first 3689
_journal_page_last 3696
_journal_paper_doi 10.1039/D2GC00291D
_journal_volume 24
_journal_year 2022
_chemical_formula_sum 'C16 H20 O4'
_chemical_formula_weight 276.32
_space_group_crystal_system triclinic
_space_group_IT_number 2
_space_group_name_Hall '-P 1'
_space_group_name_H-M_alt 'P -1'
_atom_sites_solution_hydrogens geom
_atom_sites_solution_primary dual
_audit_creation_method SHELXL-2018/1
_audit_update_record
;
2021-12-08 deposited with the CCDC.	2022-03-11 downloaded from the CCDC.
;
_cell_angle_alpha 75.979(5)
_cell_angle_beta 86.095(5)
_cell_angle_gamma 73.276(4)
_cell_formula_units_Z 4
_cell_length_a 11.0534(16)
_cell_length_b 11.5940(17)
_cell_length_c 12.4153(18)
_cell_measurement_reflns_used 1535
_cell_measurement_temperature 100(2)
_cell_measurement_theta_max 22.95
_cell_measurement_theta_min 3.38
_cell_volume 1478.4(4)
_computing_cell_refinement 'Bruker SAINT'
_computing_data_collection 'Bruker APEX2'
_computing_data_reduction 'Bruker SAINT'
_computing_structure_refinement 'SHELXL-2018/3 (Sheldrick, 2018)'
_computing_structure_solution 'SHELXT 2014/5 (Sheldrick, 2014)'
_diffrn_ambient_temperature 100(2)
_diffrn_measured_fraction_theta_full 0.996
_diffrn_measured_fraction_theta_max 0.993
_diffrn_measurement_device_type 'Bruker APEX-II CCD'
_diffrn_measurement_method '\f and \w scans'
_diffrn_radiation_type MoK\a
_diffrn_radiation_wavelength 0.71073
_diffrn_reflns_av_R_equivalents 0.1264
_diffrn_reflns_av_unetI/netI 0.1416
_diffrn_reflns_Laue_measured_fraction_full 0.996
_diffrn_reflns_Laue_measured_fraction_max 0.993
_diffrn_reflns_limit_h_max 13
_diffrn_reflns_limit_h_min -13
_diffrn_reflns_limit_k_max 14
_diffrn_reflns_limit_k_min -14
_diffrn_reflns_limit_l_max 14
_diffrn_reflns_limit_l_min -15
_diffrn_reflns_number 19212
_diffrn_reflns_point_group_measured_fraction_full 0.996
_diffrn_reflns_point_group_measured_fraction_max 0.993
_diffrn_reflns_theta_full 25.242
_diffrn_reflns_theta_max 26.083
_diffrn_reflns_theta_min 2.571
_exptl_absorpt_coefficient_mu 0.088
_exptl_absorpt_correction_T_max 0.7453
_exptl_absorpt_correction_T_min 0.5076
_exptl_absorpt_correction_type multi-scan
_exptl_absorpt_process_details SADABS
_exptl_crystal_colour colourless
_exptl_crystal_density_diffrn 1.241
_exptl_crystal_description block
_exptl_crystal_F_000 592
_exptl_crystal_size_max 0.473
_exptl_crystal_size_mid 0.296
_exptl_crystal_size_min 0.142
_refine_diff_density_max 0.377
_refine_diff_density_min -0.306
_refine_diff_density_rms 0.062
_refine_ls_extinction_method none
_refine_ls_goodness_of_fit_ref 1.029
_refine_ls_hydrogen_treatment constr
_refine_ls_matrix_type full
_refine_ls_number_parameters 371
_refine_ls_number_reflns 5834
_refine_ls_number_restraints 0
_refine_ls_restrained_S_all 1.029
_refine_ls_R_factor_all 0.1187
_refine_ls_R_factor_gt 0.0666
_refine_ls_shift/su_max 0.000
_refine_ls_shift/su_mean 0.000
_refine_ls_structure_factor_coef Fsqd
_refine_ls_weighting_details 'w=1/[\s^2^(Fo^2^)+(0.0247P)^2^+0.0453P] where P=(Fo^2^+2Fc^2^)/3'
_refine_ls_weighting_scheme calc
_refine_ls_wR_factor_gt 0.1478
_refine_ls_wR_factor_ref 0.1770
_reflns_Friedel_coverage 0.000
_reflns_number_gt 3476
_reflns_number_total 5834
_reflns_threshold_expression 'I > 2\s(I)'
_cod_data_source_file d2gc00291d2.cif
_cod_data_source_block mo_molan589_0m_a
_cod_depositor_comments 'Adding full bibliography for 7244752--7244753.cif.'
_cod_database_code 7244753
_shelx_shelxl_version_number 2018/1
_shelx_space_group_comment
;
The symmetry employed for this shelxl refinement is uniquely defined
by the following loop, which should always be used as a source of
symmetry information in preference to the above space-group names.
They are only intended as comments.
;
_shelx_estimated_absorpt_t_min 0.959
_shelx_estimated_absorpt_t_max 0.988

loop_
_space_group_symop_operation_xyz
'x, y, z'
'-x, -y, -z'

loop_
_atom_site_label
_atom_site_type_symbol
_atom_site_fract_x
_atom_site_fract_y
_atom_site_fract_z
_atom_site_U_iso_or_equiv
_atom_site_adp_type
_atom_site_occupancy
_atom_site_site_symmetry_order
_atom_site_calc_flag
_atom_site_refinement_flags_posn
_atom_site_refinement_flags_adp
_atom_site_refinement_flags_occupancy
_atom_site_disorder_assembly
_atom_site_disorder_group
O1 O 0.27302(18) 0.4728(2) 0.29756(17) 0.0299(5) Uani 1 1 d . . . . .
C1 C 0.3015(2) 0.5169(3) 0.5735(2) 0.0235(7) Uani 1 1 d . . . . .
H1A H 0.334829 0.584027 0.584137 0.028 Uiso 1 1 calc R U . . .
H1B H 0.244654 0.497046 0.636050 0.028 Uiso 1 1 calc R U . . .
O2 O 0.48658(17) 0.23130(19) 0.34389(16) 0.0249(5) Uani 1 1 d . . . . .
C2 C 0.4072(2) 0.4038(3) 0.5638(2) 0.0203(6) Uani 1 1 d . . . . .
O3 O 0.67618(17) 0.09855(18) 0.49365(17) 0.0267(5) Uani 1 1 d . . . . .
C3 C 0.5004(2) 0.3358(3) 0.6432(2) 0.0213(6) Uani 1 1 d . . . . .
H3 H 0.502989 0.358562 0.711398 0.026 Uiso 1 1 calc R U . . .
C4 C 0.5892(2) 0.2335(3) 0.6186(2) 0.0216(6) Uani 1 1 d . . . . .
O4 O 0.68602(17) 0.15877(19) 0.68890(17) 0.0264(5) Uani 1 1 d . . . . .
O5 O 0.60824(18) 0.5840(2) 0.11779(18) 0.0320(5) Uani 1 1 d . . . . .
C5 C 0.5849(2) 0.1977(3) 0.5179(2) 0.0231(7) Uani 1 1 d . . . . .
O6 O 0.74196(17) 0.32566(19) 0.06980(17) 0.0272(5) Uani 1 1 d . . . . .
C6 C 0.4922(2) 0.2679(3) 0.4401(2) 0.0211(6) Uani 1 1 d . . . . .
O7 O 0.97557(18) 0.16795(19) 0.06209(18) 0.0293(5) Uani 1 1 d . . . . .
C7 C 0.4037(2) 0.3732(3) 0.4628(2) 0.0207(6) Uani 1 1 d . . . . .
C8 C 0.3000(3) 0.4660(3) 0.3934(3) 0.0245(7) Uani 1 1 d . . . . .
O8 O 1.17861(17) 0.2100(2) 0.12894(18) 0.0316(5) Uani 1 1 d . . . . .
C9 C 0.2339(2) 0.5528(3) 0.4634(2) 0.0230(7) Uani 1 1 d . . . . .
C10 C 0.1284(3) 0.6432(3) 0.4301(3) 0.0274(7) Uani 1 1 d . . . . .
H10 H 0.100244 0.655020 0.356538 0.033 Uiso 1 1 calc R U . . .
C11 C 0.0509(3) 0.7270(3) 0.4983(3) 0.0311(7) Uani 1 1 d . . . . .
H11 H 0.102841 0.724217 0.562306 0.037 Uiso 1 1 calc R U . . .
C12 C -0.0649(3) 0.6821(3) 0.5432(3) 0.0391(9) Uani 1 1 d . . . . .
H12A H -0.115797 0.683792 0.480836 0.059 Uiso 1 1 calc R U . . .
H12B H -0.115988 0.736577 0.588624 0.059 Uiso 1 1 calc R U . . .
H12C H -0.036825 0.597289 0.588537 0.059 Uiso 1 1 calc R U . . .
C13 C 0.0080(3) 0.8614(3) 0.4285(3) 0.0380(9) Uani 1 1 d . . . . .
H13A H 0.082272 0.890466 0.403017 0.057 Uiso 1 1 calc R U . . .
H13B H -0.045087 0.914658 0.474020 0.057 Uiso 1 1 calc R U . . .
H13C H -0.040460 0.864316 0.364204 0.057 Uiso 1 1 calc R U . . .
C14 C 0.7015(3) 0.1986(3) 0.7862(2) 0.0304(7) Uani 1 1 d . . . . .
H14A H 0.712819 0.281956 0.764529 0.046 Uiso 1 1 calc R U . . .
H14B H 0.775932 0.141255 0.827567 0.046 Uiso 1 1 calc R U . . .
H14C H 0.626357 0.199985 0.833089 0.046 Uiso 1 1 calc R U . . .
C15 C 0.6707(3) -0.0197(3) 0.5602(3) 0.0362(8) Uani 1 1 d . . . . .
H15A H 0.582281 -0.018917 0.574876 0.054 Uiso 1 1 calc R U . . .
H15B H 0.714704 -0.036614 0.630684 0.054 Uiso 1 1 calc R U . . .
H15C H 0.711430 -0.084245 0.520523 0.054 Uiso 1 1 calc R U . . .
C16 C 0.5600(3) 0.2837(3) 0.2553(3) 0.0313(8) Uani 1 1 d . . . . .
H16A H 0.554978 0.252249 0.189721 0.047 Uiso 1 1 calc R U . . .
H16B H 0.648298 0.260339 0.278928 0.047 Uiso 1 1 calc R U . . .
H16C H 0.526664 0.374131 0.236970 0.047 Uiso 1 1 calc R U . . .
C17 C 0.9080(3) 0.6252(3) 0.1744(3) 0.0289(7) Uani 1 1 d . . . . .
H17A H 0.928844 0.619198 0.252259 0.035 Uiso 1 1 calc R U . . .
H17B H 0.953802 0.678826 0.124232 0.035 Uiso 1 1 calc R U . . .
C18 C 0.9409(3) 0.4988(3) 0.1496(2) 0.0250(7) Uani 1 1 d . . . . .
C19 C 1.0596(3) 0.4136(3) 0.1541(2) 0.0254(7) Uani 1 1 d . . . . .
H19 H 1.132073 0.431830 0.174472 0.031 Uiso 1 1 calc R U . . .
C20 C 1.0696(3) 0.3021(3) 0.1282(2) 0.0240(7) Uani 1 1 d . . . . .
C21 C 0.9617(3) 0.2756(3) 0.0966(2) 0.0238(7) Uani 1 1 d . . . . .
C22 C 0.8437(2) 0.3603(3) 0.0940(2) 0.0217(6) Uani 1 1 d . . . . .
C23 C 0.8325(3) 0.4724(3) 0.1216(2) 0.0236(7) Uani 1 1 d . . . . .
C24 C 0.7197(3) 0.5776(3) 0.1289(2) 0.0263(7) Uani 1 1 d . . . . .
C25 C 0.7677(3) 0.6747(3) 0.1545(2) 0.0258(7) Uani 1 1 d . . . . .
C26 C 0.6918(3) 0.7875(3) 0.1522(2) 0.0289(7) Uani 1 1 d . . . . .
H26 H 0.605472 0.800295 0.136272 0.035 Uiso 1 1 calc R U . . .
C27 C 0.7258(3) 0.8960(3) 0.1717(3) 0.0315(7) Uani 1 1 d . . . . .
H27 H 0.818412 0.871121 0.187746 0.038 Uiso 1 1 calc R U . . .
C28 C 0.6535(3) 0.9368(3) 0.2719(3) 0.0391(9) Uani 1 1 d . . . . .
H28A H 0.680600 1.004706 0.287038 0.059 Uiso 1 1 calc R U . . .
H28B H 0.670801 0.866838 0.336912 0.059 Uiso 1 1 calc R U . . .
H28C H 0.562667 0.964979 0.255917 0.059 Uiso 1 1 calc R U . . .
C29 C 0.6976(3) 1.0015(3) 0.0670(3) 0.0433(9) Uani 1 1 d . . . . .
H29A H 0.747525 0.973864 0.004902 0.065 Uiso 1 1 calc R U . . .
H29B H 0.719821 1.072973 0.079997 0.065 Uiso 1 1 calc R U . . .
H29C H 0.607520 1.025132 0.049019 0.065 Uiso 1 1 calc R U . . .
C30 C 1.2933(3) 0.2330(3) 0.1550(3) 0.0351(8) Uani 1 1 d . . . . .
H30A H 1.364603 0.159691 0.154259 0.053 Uiso 1 1 calc R U . . .
H30B H 1.286001 0.250765 0.228758 0.053 Uiso 1 1 calc R U . . .
H30C H 1.307322 0.304052 0.099593 0.053 Uiso 1 1 calc R U . . .
C31 C 0.9799(3) 0.0634(3) 0.1528(3) 0.0387(9) Uani 1 1 d . . . . .
H31A H 0.901213 0.079169 0.195354 0.058 Uiso 1 1 calc R U . . .
H31B H 1.051519 0.050021 0.201182 0.058 Uiso 1 1 calc R U . . .
H31C H 0.989770 -0.010347 0.124065 0.058 Uiso 1 1 calc R U . . .
C32 C 0.6794(3) 0.3963(3) -0.0331(3) 0.0357(8) Uani 1 1 d . . . . .
H32A H 0.740424 0.391486 -0.094072 0.054 Uiso 1 1 calc R U . . .
H32B H 0.643790 0.482914 -0.029080 0.054 Uiso 1 1 calc R U . . .
H32C H 0.611460 0.362555 -0.046191 0.054 Uiso 1 1 calc R U . . .

loop_
_atom_site_aniso_label
_atom_site_aniso_U_11
_atom_site_aniso_U_22
_atom_site_aniso_U_33
_atom_site_aniso_U_23
_atom_site_aniso_U_13
_atom_site_aniso_U_12
O1 0.0319(11) 0.0393(14) 0.0211(11) -0.0065(10) -0.0058(9) -0.0129(10)
C1 0.0207(14) 0.0245(17) 0.0254(16) -0.0067(13) 0.0017(12) -0.0062(12)
O2 0.0304(11) 0.0327(13) 0.0183(10) -0.0092(9) 0.0039(9) -0.0173(9)
C2 0.0186(13) 0.0191(15) 0.0221(15) -0.0004(12) 0.0023(11) -0.0075(11)
O3 0.0271(10) 0.0211(11) 0.0291(12) -0.0060(9) 0.0070(9) -0.0038(9)
C3 0.0228(14) 0.0255(17) 0.0163(14) -0.0052(12) 0.0010(12) -0.0076(12)
C4 0.0202(14) 0.0237(16) 0.0183(15) 0.0024(12) -0.0036(11) -0.0073(12)
O4 0.0236(10) 0.0292(12) 0.0228(11) -0.0040(9) -0.0037(8) -0.0025(9)
O5 0.0268(11) 0.0437(15) 0.0293(12) -0.0153(11) -0.0017(9) -0.0099(10)
C5 0.0213(14) 0.0220(16) 0.0253(16) -0.0024(13) 0.0021(12) -0.0078(12)
O6 0.0223(10) 0.0357(13) 0.0257(11) -0.0017(10) -0.0037(9) -0.0147(9)
C6 0.0224(14) 0.0251(17) 0.0194(15) -0.0034(13) -0.0003(12) -0.0139(12)
O7 0.0320(11) 0.0253(12) 0.0338(12) -0.0098(10) -0.0015(10) -0.0100(9)
C7 0.0187(13) 0.0245(16) 0.0194(15) -0.0018(12) -0.0022(11) -0.0088(12)
C8 0.0241(15) 0.0277(17) 0.0246(16) -0.0028(13) -0.0015(12) -0.0141(13)
O8 0.0225(10) 0.0368(14) 0.0387(13) -0.0119(11) -0.0027(9) -0.0100(9)
C9 0.0224(14) 0.0221(16) 0.0255(16) -0.0019(13) -0.0009(12) -0.0104(12)
C10 0.0253(15) 0.0318(18) 0.0254(16) -0.0035(14) -0.0011(13) -0.0108(13)
C11 0.0263(15) 0.0352(19) 0.0310(18) -0.0114(15) -0.0008(13) -0.0041(13)
C12 0.0340(17) 0.035(2) 0.040(2) -0.0022(16) 0.0113(15) -0.0048(15)
C13 0.0279(16) 0.033(2) 0.052(2) -0.0098(17) 0.0089(15) -0.0087(14)
C14 0.0276(15) 0.043(2) 0.0192(15) -0.0054(14) -0.0041(13) -0.0074(14)
C15 0.0457(19) 0.0229(18) 0.0355(19) -0.0057(15) 0.0047(16) -0.0046(15)
C16 0.0357(17) 0.043(2) 0.0196(16) -0.0078(15) 0.0067(13) -0.0182(15)
C17 0.0379(17) 0.0348(19) 0.0221(16) -0.0109(14) 0.0023(13) -0.0194(14)
C18 0.0359(16) 0.0264(17) 0.0150(14) -0.0042(13) 0.0035(12) -0.0136(13)
C19 0.0267(15) 0.0333(18) 0.0212(15) -0.0068(14) -0.0016(12) -0.0153(13)
C20 0.0221(14) 0.0286(18) 0.0206(15) -0.0042(13) 0.0006(12) -0.0073(13)
C21 0.0280(15) 0.0250(17) 0.0215(15) -0.0067(13) 0.0001(12) -0.0109(13)
C22 0.0227(14) 0.0296(18) 0.0143(14) -0.0030(12) 0.0007(11) -0.0116(12)
C23 0.0286(15) 0.0262(17) 0.0163(15) -0.0054(13) 0.0031(12) -0.0086(13)
C24 0.0346(17) 0.0319(18) 0.0153(15) -0.0071(13) 0.0015(13) -0.0130(14)
C25 0.0267(15) 0.0334(19) 0.0175(15) -0.0075(13) 0.0006(12) -0.0073(13)
C26 0.0313(16) 0.039(2) 0.0196(16) -0.0055(14) 0.0020(13) -0.0171(14)
C27 0.0318(16) 0.0307(19) 0.0316(18) -0.0072(15) -0.0027(14) -0.0076(14)
C28 0.050(2) 0.031(2) 0.039(2) -0.0153(16) 0.0084(17) -0.0114(16)
C29 0.051(2) 0.038(2) 0.037(2) -0.0013(17) 0.0050(17) -0.0137(17)
C30 0.0234(15) 0.047(2) 0.0362(19) -0.0078(17) -0.0058(14) -0.0121(14)
C31 0.0338(17) 0.0251(19) 0.053(2) -0.0009(17) -0.0013(16) -0.0089(14)
C32 0.0424(19) 0.046(2) 0.0249(17) -0.0077(16) -0.0123(15) -0.0203(16)

loop_
_atom_type_symbol
_atom_type_description
_atom_type_scat_dispersion_real
_atom_type_scat_dispersion_imag
_atom_type_scat_source
C C 0.0033 0.0016 'International Tables Vol C Tables 4.2.6.8 and 6.1.1.4'
H H 0.0000 0.0000 'International Tables Vol C Tables 4.2.6.8 and 6.1.1.4'
O O 0.0106 0.0060 'International Tables Vol C Tables 4.2.6.8 and 6.1.1.4'

loop_
_geom_angle_atom_site_label_1
_geom_angle_atom_site_label_2
_geom_angle_atom_site_label_3
_geom_angle
_geom_angle_site_symmetry_1
_geom_angle_site_symmetry_3
_geom_angle_publ_flag
C2 C1 C9 102.9(2) . . ?
C2 C1 H1A 111.2 . . ?
C9 C1 H1A 111.2 . . ?
C2 C1 H1B 111.2 . . ?
C9 C1 H1B 111.2 . . ?
H1A C1 H1B 109.1 . . ?
C6 O2 C16 113.0(2) . . ?
C7 C2 C3 122.0(3) . . ?
C7 C2 C1 111.8(2) . . ?
C3 C2 C1 126.2(3) . . ?
C5 O3 C15 114.4(2) . . ?
C4 C3 C2 117.3(3) . . ?
C4 C3 H3 121.3 . . ?
C2 C3 H3 121.3 . . ?
O4 C4 C3 123.4(3) . . ?
O4 C4 C5 114.8(3) . . ?
C3 C4 C5 121.7(3) . . ?
C4 O4 C14 116.6(2) . . ?
O3 C5 C6 119.5(3) . . ?
O3 C5 C4 120.7(3) . . ?
C6 C5 C4 119.6(3) . . ?
C22 O6 C32 114.7(2) . . ?
O2 C6 C5 119.4(3) . . ?
O2 C6 C7 121.3(2) . . ?
C5 C6 C7 119.2(3) . . ?
C21 O7 C31 112.7(3) . . ?
C2 C7 C6 120.0(3) . . ?
C2 C7 C8 109.7(3) . . ?
C6 C7 C8 130.2(3) . . ?
O1 C8 C7 128.0(3) . . ?
O1 C8 C9 126.0(3) . . ?
C7 C8 C9 105.9(3) . . ?
C20 O8 C30 117.2(2) . . ?
C10 C9 C8 122.3(3) . . ?
C10 C9 C1 128.2(3) . . ?
C8 C9 C1 109.5(2) . . ?
C9 C10 C11 125.6(3) . . ?
C9 C10 H10 117.2 . . ?
C11 C10 H10 117.2 . . ?
C10 C11 C12 109.1(3) . . ?
C10 C11 C13 110.6(3) . . ?
C12 C11 C13 110.0(2) . . ?
C10 C11 H11 109.0 . . ?
C12 C11 H11 109.0 . . ?
C13 C11 H11 109.0 . . ?
C11 C12 H12A 109.5 . . ?
C11 C12 H12B 109.5 . . ?
H12A C12 H12B 109.5 . . ?
C11 C12 H12C 109.5 . . ?
H12A C12 H12C 109.5 . . ?
H12B C12 H12C 109.5 . . ?
C11 C13 H13A 109.5 . . ?
C11 C13 H13B 109.5 . . ?
H13A C13 H13B 109.5 . . ?
C11 C13 H13C 109.5 . . ?
H13A C13 H13C 109.5 . . ?
H13B C13 H13C 109.5 . . ?
O4 C14 H14A 109.5 . . ?
O4 C14 H14B 109.5 . . ?
H14A C14 H14B 109.5 . . ?
O4 C14 H14C 109.5 . . ?
H14A C14 H14C 109.5 . . ?
H14B C14 H14C 109.5 . . ?
O3 C15 H15A 109.5 . . ?
O3 C15 H15B 109.5 . . ?
H15A C15 H15B 109.5 . . ?
O3 C15 H15C 109.5 . . ?
H15A C15 H15C 109.5 . . ?
H15B C15 H15C 109.5 . . ?
O2 C16 H16A 109.5 . . ?
O2 C16 H16B 109.5 . . ?
H16A C16 H16B 109.5 . . ?
O2 C16 H16C 109.5 . . ?
H16A C16 H16C 109.5 . . ?
H16B C16 H16C 109.5 . . ?
C25 C17 C18 103.8(2) . . ?
C25 C17 H17A 111.0 . . ?
C18 C17 H17A 111.0 . . ?
C25 C17 H17B 111.0 . . ?
C18 C17 H17B 111.0 . . ?
H17A C17 H17B 109.0 . . ?
C19 C18 C23 121.5(3) . . ?
C19 C18 C17 127.5(3) . . ?
C23 C18 C17 111.0(3) . . ?
C20 C19 C18 118.5(3) . . ?
C20 C19 H19 120.7 . . ?
C18 C19 H19 120.7 . . ?
O8 C20 C19 125.3(3) . . ?
O8 C20 C21 114.1(3) . . ?
C19 C20 C21 120.6(3) . . ?
O7 C21 C22 119.9(3) . . ?
O7 C21 C20 119.6(3) . . ?
C22 C21 C20 120.4(3) . . ?
O6 C22 C21 117.5(3) . . ?
O6 C22 C23 123.2(3) . . ?
C21 C22 C23 119.3(3) . . ?
C22 C23 C18 119.6(3) . . ?
C22 C23 C24 131.0(3) . . ?
C18 C23 C24 109.4(3) . . ?
O5 C24 C25 125.9(3) . . ?
O5 C24 C23 127.8(3) . . ?
C25 C24 C23 106.2(2) . . ?
C26 C25 C24 121.2(3) . . ?
C26 C25 C17 129.4(3) . . ?
C24 C25 C17 109.3(3) . . ?
C25 C26 C27 127.8(3) . . ?
C25 C26 H26 116.1 . . ?
C27 C26 H26 116.1 . . ?
C26 C27 C28 110.1(3) . . ?
C26 C27 C29 109.6(3) . . ?
C28 C27 C29 111.2(3) . . ?
C26 C27 H27 108.6 . . ?
C28 C27 H27 108.6 . . ?
C29 C27 H27 108.6 . . ?
C27 C28 H28A 109.5 . . ?
C27 C28 H28B 109.5 . . ?
H28A C28 H28B 109.5 . . ?
C27 C28 H28C 109.5 . . ?
H28A C28 H28C 109.5 . . ?
H28B C28 H28C 109.5 . . ?
C27 C29 H29A 109.5 . . ?
C27 C29 H29B 109.5 . . ?
H29A C29 H29B 109.5 . . ?
C27 C29 H29C 109.5 . . ?
H29A C29 H29C 109.5 . . ?
H29B C29 H29C 109.5 . . ?
O8 C30 H30A 109.5 . . ?
O8 C30 H30B 109.5 . . ?
H30A C30 H30B 109.5 . . ?
O8 C30 H30C 109.5 . . ?
H30A C30 H30C 109.5 . . ?
H30B C30 H30C 109.5 . . ?
O7 C31 H31A 109.5 . . ?
O7 C31 H31B 109.5 . . ?
H31A C31 H31B 109.5 . . ?
O7 C31 H31C 109.5 . . ?
H31A C31 H31C 109.5 . . ?
H31B C31 H31C 109.5 . . ?
O6 C32 H32A 109.5 . . ?
O6 C32 H32B 109.5 . . ?
H32A C32 H32B 109.5 . . ?
O6 C32 H32C 109.5 . . ?
H32A C32 H32C 109.5 . . ?
H32B C32 H32C 109.5 . . ?

loop_
_geom_bond_atom_site_label_1
_geom_bond_atom_site_label_2
_geom_bond_distance
_geom_bond_site_symmetry_2
_geom_bond_publ_flag
O1 C8 1.225(4) . ?
C1 C2 1.509(4) . ?
C1 C9 1.512(4) . ?
C1 H1A 0.9900 . ?
C1 H1B 0.9900 . ?
O2 C6 1.372(3) . ?
O2 C16 1.441(3) . ?
C2 C7 1.389(4) . ?
C2 C3 1.396(4) . ?
O3 C5 1.374(3) . ?
O3 C15 1.434(4) . ?
C3 C4 1.388(4) . ?
C3 H3 0.9500 . ?
C4 O4 1.373(3) . ?
C4 C5 1.417(4) . ?
O4 C14 1.430(4) . ?
O5 C24 1.228(3) . ?
C5 C6 1.385(4) . ?
O6 C22 1.371(3) . ?
O6 C32 1.438(4) . ?
C6 C7 1.403(4) . ?
O7 C21 1.381(4) . ?
O7 C31 1.433(4) . ?
C7 C8 1.480(4) . ?
C8 C9 1.488(4) . ?
O8 C20 1.359(3) . ?
O8 C30 1.440(3) . ?
C9 C10 1.336(4) . ?
C10 C11 1.489(4) . ?
C10 H10 0.9500 . ?
C11 C12 1.539(4) . ?
C11 C13 1.542(4) . ?
C11 H11 1.0000 . ?
C12 H12A 0.9800 . ?
C12 H12B 0.9800 . ?
C12 H12C 0.9800 . ?
C13 H13A 0.9800 . ?
C13 H13B 0.9800 . ?
C13 H13C 0.9800 . ?
C14 H14A 0.9800 . ?
C14 H14B 0.9800 . ?
C14 H14C 0.9800 . ?
C15 H15A 0.9800 . ?
C15 H15B 0.9800 . ?
C15 H15C 0.9800 . ?
C16 H16A 0.9800 . ?
C16 H16B 0.9800 . ?
C16 H16C 0.9800 . ?
C17 C25 1.506(4) . ?
C17 C18 1.508(4) . ?
C17 H17A 0.9900 . ?
C17 H17B 0.9900 . ?
C18 C19 1.392(4) . ?
C18 C23 1.402(4) . ?
C19 C20 1.378(4) . ?
C19 H19 0.9500 . ?
C20 C21 1.415(4) . ?
C21 C22 1.386(4) . ?
C22 C23 1.394(4) . ?
C23 C24 1.488(4) . ?
C24 C25 1.480(4) . ?
C25 C26 1.329(4) . ?
C26 C27 1.488(4) . ?
C26 H26 0.9500 . ?
C27 C28 1.531(4) . ?
C27 C29 1.533(4) . ?
C27 H27 1.0000 . ?
C28 H28A 0.9800 . ?
C28 H28B 0.9800 . ?
C28 H28C 0.9800 . ?
C29 H29A 0.9800 . ?
C29 H29B 0.9800 . ?
C29 H29C 0.9800 . ?
C30 H30A 0.9800 . ?
C30 H30B 0.9800 . ?
C30 H30C 0.9800 . ?
C31 H31A 0.9800 . ?
C31 H31B 0.9800 . ?
C31 H31C 0.9800 . ?
C32 H32A 0.9800 . ?
C32 H32B 0.9800 . ?
C32 H32C 0.9800 . ?
